data_4336117
loop_
_publ_author_name
'Fan Cao'
'Suna Wang'
'Dacheng Li'
'Suyuan Zeng'
'Meiju Niu'
'You Song'
'Jianmin Dou'

_publ_section_title
;
 Family of Mixed 3d-4f Dimeric 14-Metallacrown-5 Compounds: Syntheses,
 Structures, and Magnetic Properties
;
_journal_name_full 'Inorganic Chemistry'
_journal_page_first 10747
_journal_page_last 10755
_journal_paper_doi 10.1021/ic3025952
_journal_volume 52
_journal_year 2013
_chemical_formula_sum 'C86 H126 Cl8 Eu4 Mn8 N8 O63'
_chemical_formula_weight 3610.91
_chemical_name_systematic
; 
 ? 
;
_space_group_IT_number 2
_symmetry_cell_setting triclinic
_symmetry_space_group_name_Hall '-P 1'
_symmetry_space_group_name_H-M 'P -1'
_atom_sites_solution_hydrogens geom
_atom_sites_solution_primary direct
_atom_sites_solution_secondary difmap
_audit_creation_method SHELXL-97
_cell_angle_alpha 79.9510(10)
_cell_angle_beta 80.7530(10)
_cell_angle_gamma 83.559(2)
_cell_formula_units_Z 1
_cell_length_a 12.9509(11)
_cell_length_b 12.9702(12)
_cell_length_c 20.4300(18)
_cell_measurement_reflns_used 5451
_cell_measurement_temperature 298(2)
_cell_measurement_theta_max 28.0795
_cell_measurement_theta_min 2.4085
_cell_volume 3322.7(5)
_computing_cell_refinement 'Bruker SMART'
_computing_data_collection 'Bruker SMART'
_computing_data_reduction 'Bruker SAINT'
_computing_molecular_graphics 'Bruker SHELXTL'
_computing_publication_material 'Bruker SHELXTL'
_computing_structure_refinement 'SHELXL-97 (Sheldrick, 1997)'
_computing_structure_solution 'SHELXS-97 (Sheldrick, 1990)'
_diffrn_ambient_temperature 298(2)
_diffrn_measured_fraction_theta_full 0.981
_diffrn_measured_fraction_theta_max 0.981
_diffrn_measurement_device_type 'CCD area detector'
_diffrn_measurement_method 'phi and omega scans'
_diffrn_radiation_monochromator graphite
_diffrn_radiation_source 'fine-focus sealed tube'
_diffrn_radiation_type MoK\a
_diffrn_radiation_wavelength 0.71073
_diffrn_reflns_av_R_equivalents 0.0334
_diffrn_reflns_av_sigmaI/netI 0.0788
_diffrn_reflns_limit_h_max 14
_diffrn_reflns_limit_h_min -15
_diffrn_reflns_limit_k_max 15
_diffrn_reflns_limit_k_min -15
_diffrn_reflns_limit_l_max 24
_diffrn_reflns_limit_l_min -17
_diffrn_reflns_number 16111
_diffrn_reflns_theta_full 25.02
_diffrn_reflns_theta_max 25.02
_diffrn_reflns_theta_min 2.41
_exptl_absorpt_coefficient_mu 2.843
_exptl_absorpt_correction_T_max 0.6751
_exptl_absorpt_correction_T_min 0.5252
_exptl_absorpt_correction_type multi-scan
_exptl_absorpt_process_details sadabs
_exptl_crystal_colour black
_exptl_crystal_density_diffrn 1.805
_exptl_crystal_description block
_exptl_crystal_F_000 1790
_exptl_crystal_size_max 0.26
_exptl_crystal_size_mid 0.23
_exptl_crystal_size_min 0.15
_refine_diff_density_max 1.358
_refine_diff_density_min -1.175
_refine_diff_density_rms 0.146
_refine_ls_extinction_method none
_refine_ls_goodness_of_fit_ref 1.063
_refine_ls_hydrogen_treatment constr
_refine_ls_matrix_type full
_refine_ls_number_parameters 814
_refine_ls_number_reflns 11506
_refine_ls_number_restraints 0
_refine_ls_restrained_S_all 1.063
_refine_ls_R_factor_all 0.0899
_refine_ls_R_factor_gt 0.0475
_refine_ls_shift/su_max 0.001
_refine_ls_shift/su_mean 0.000
_refine_ls_structure_factor_coef Fsqd
_refine_ls_weighting_details 'calc w=1/[\s^2^(Fo^2^)+(0.0501P)^2^+10.0622P] where P=(Fo^2^+2Fc^2^)/3'
_refine_ls_weighting_scheme calc
_refine_ls_wR_factor_gt 0.1080
_refine_ls_wR_factor_ref 0.1402
_reflns_number_gt 7587
_reflns_number_total 11506
_reflns_threshold_expression >2sigma(I)
_cod_data_source_file ic3025952_si_002.cif
_cod_data_source_block 120808b
_cod_original_sg_symbol_H-M 'P -1 '
_cod_database_code 4336117

loop_
_symmetry_equiv_pos_as_xyz
'x, y, z'
'-x, -y, -z'

loop_
_atom_site_label
_atom_site_type_symbol
_atom_site_fract_x
_atom_site_fract_y
_atom_site_fract_z
_atom_site_U_iso_or_equiv
_atom_site_adp_type
_atom_site_occupancy
_atom_site_symmetry_multiplicity
_atom_site_calc_flag
_atom_site_refinement_flags
Eu1 Eu 0.79586(3) 0.47618(3) 0.20403(2) 0.02983(13) Uani 1 1 d .
Eu2 Eu 0.61400(4) 0.41338(4) 0.37551(2) 0.04092(15) Uani 1 1 d .
Mn1 Mn 0.93513(9) 0.66228(9) 0.06498(6) 0.0297(3) Uani 1 1 d .
Mn2 Mn 0.86149(11) 0.69825(10) 0.29220(6) 0.0369(3) Uani 1 1 d .
Mn3 Mn 0.63863(10) 0.26907(10) 0.15699(6) 0.0347(3) Uani 1 1 d .
Mn4 Mn 0.86775(9) 0.49387(10) 0.01638(6) 0.0289(3) Uani 1 1 d .
Cl1 Cl 1.2015(2) 1.0841(2) 0.13755(16) 0.0691(8) Uani 1 1 d .
Cl2 Cl 0.7268(2) 0.6421(2) 0.65398(12) 0.0663(8) Uani 1 1 d .
Cl3 Cl 0.2928(2) -0.0306(2) 0.41636(15) 0.0736(9) Uani 1 1 d .
Cl4 Cl 0.6196(2) 0.1939(3) -0.17178(14) 0.0767(9) Uani 1 1 d .
N1 N 0.9225(5) 0.7036(5) 0.1538(3) 0.0336(16) Uani 1 1 d .
N2 N 0.7784(5) 0.5919(5) 0.3461(3) 0.0375(17) Uani 1 1 d .
N3 N 0.6112(5) 0.2920(6) 0.2496(3) 0.0397(18) Uani 1 1 d .
N4 N 0.7724(5) 0.3837(5) 0.0580(3) 0.0338(16) Uani 1 1 d .
O1 O 1.0044(4) 0.7800(4) 0.0263(3) 0.0405(15) Uani 1 1 d .
O2 O 0.9488(5) 0.7958(4) 0.2340(3) 0.0420(15) Uani 1 1 d .
O3 O 0.8634(4) 0.6444(4) 0.2096(3) 0.0330(13) Uani 1 1 d .
O4 O 0.8705(5) 0.7613(5) 0.3658(3) 0.0474(16) Uani 1 1 d .
O5 O 0.6987(5) 0.4957(5) 0.4402(3) 0.0539(18) Uani 1 1 d .
O6 O 0.7392(4) 0.5227(5) 0.3119(3) 0.0411(15) Uani 1 1 d .
O7 O 0.5462(5) 0.1667(5) 0.1728(3) 0.0523(17) Uani 1 1 d .
O8 O 0.5420(5) 0.2660(5) 0.3592(3) 0.0501(17) Uani 1 1 d .
O9 O 0.6616(4) 0.3725(4) 0.2659(3) 0.0413(15) Uani 1 1 d .
O10 O 0.8857(4) 0.4425(4) -0.0653(3) 0.0343(13) Uani 1 1 d .
O11 O 0.6638(4) 0.2567(5) 0.0630(3) 0.0410(15) Uani 1 1 d .
O12 O 0.7373(4) 0.3742(4) 0.1278(3) 0.0360(14) Uani 1 1 d .
O13 O 0.8746(4) 0.5356(4) 0.0982(2) 0.0294(12) Uani 1 1 d .
O14 O 0.9659(4) 0.6034(4) -0.0192(3) 0.0285(12) Uani 1 1 d .
O15 O 0.5447(6) 0.3395(5) 0.4886(3) 0.065(2) Uani 1 1 d .
H15 H 0.5374 0.3760 0.5182 0.097 Uiso 1 1 calc R
O16 O 0.8875(5) 0.2996(5) 0.2289(3) 0.0546(18) Uani 1 1 d .
O17 O 0.9624(5) 0.4288(5) 0.2506(3) 0.0536(17) Uani 1 1 d .
O18 O 1.0103(5) 0.5854(5) 0.3105(3) 0.0480(16) Uani 1 1 d .
H18B H 0.9952 0.5325 0.2986 0.072 Uiso 1 1 calc R
O19 O 0.7819(6) 0.1605(6) 0.1778(4) 0.070(2) Uani 1 1 d .
H19C H 0.8118 0.1923 0.1996 0.105 Uiso 1 1 calc R
O20 O 0.7597(6) 0.2831(6) 0.4002(4) 0.066(2) Uani 1 1 d .
H20A H 0.7513 0.2241 0.3937 0.099 Uiso 1 1 calc R
O21 O 0.4781(6) 0.5475(6) 0.4121(4) 0.067(2) Uani 1 1 d .
O22 O 0.4928(6) 0.5386(6) 0.3068(4) 0.065(2) Uani 1 1 d .
O23 O 0.7211(5) 0.8059(5) 0.2662(3) 0.0599(19) Uani 1 1 d .
H23A H 0.7164 0.8295 0.2267 0.090 Uiso 1 1 calc R
O24 O 0.6335(5) 0.5893(5) 0.1816(3) 0.0581(19) Uani 1 1 d .
H24B H 0.5958 0.5931 0.2194 0.070 Uiso 1 1 d R
H24C H 0.6005 0.5562 0.1603 0.070 Uiso 1 1 d R
O25 O 0.5143(6) 0.4113(6) 0.1314(4) 0.070(2) Uani 1 1 d .
H25 H 0.5133 0.4260 0.0908 0.106 Uiso 1 1 calc R
O26 O 0.7819(5) 0.7346(5) 0.0399(3) 0.0440(15) Uani 1 1 d .
O27 O 0.7361(4) 0.6066(5) -0.0068(3) 0.0441(15) Uani 1 1 d .
O28 O 0.6813(7) 0.8364(7) 0.1411(4) 0.091(3) Uani 1 1 d .
H28C H 0.6430 0.7852 0.1509 0.109 Uiso 1 1 d R
H28D H 0.7185 0.8237 0.1046 0.109 Uiso 1 1 d R
O29 O 0.5928(8) 0.0219(8) 0.0751(5) 0.115(3) Uani 1 1 d .
H29D H 0.6268 -0.0291 0.0968 0.137 Uiso 1 1 d R
H29E H 0.6195 0.0784 0.0761 0.137 Uiso 1 1 d R
O30 O -0.0390(8) 0.9617(7) 0.3305(6) 0.115(4) Uani 1 1 d .
H30 H -0.0705 0.9085 0.3392 0.138 Uiso 1 1 calc R
O31 O 0.7928(11) 0.0909(10) 0.3719(7) 0.160(5) Uani 1 1 d .
H31 H 0.8457 0.0550 0.3587 0.192 Uiso 1 1 calc R
O32 O 0.5395(11) 0.5147(14) 0.0010(9) 0.078(5) Uani 0.50 1 d P
H32E H 0.6003 0.5062 -0.0214 0.094 Uiso 0.50 1 d PR
H32F H 0.5586 0.5607 0.0205 0.094 Uiso 0.50 1 d PR
C1 C 1.1386(7) 0.9964(7) 0.1050(5) 0.042(2) Uani 1 1 d .
C2 C 1.0779(6) 0.9275(6) 0.1481(5) 0.039(2) Uani 1 1 d .
H2 H 1.0685 0.9290 0.1941 0.046 Uiso 1 1 calc R
C3 C 1.0292(6) 0.8535(6) 0.1224(4) 0.035(2) Uani 1 1 d .
C4 C 1.0457(6) 0.8491(6) 0.0542(4) 0.034(2) Uani 1 1 d .
C5 C 1.1083(7) 0.9223(7) 0.0109(5) 0.044(2) Uani 1 1 d .
H5 H 1.1185 0.9223 -0.0352 0.053 Uiso 1 1 calc R
C6 C 1.1543(7) 0.9937(7) 0.0369(5) 0.047(2) Uani 1 1 d .
H6 H 1.1966 1.0408 0.0082 0.056 Uiso 1 1 calc R
C7 C 0.9645(6) 0.7818(7) 0.1721(4) 0.035(2) Uani 1 1 d .
C8 C 0.7693(7) 0.6767(8) 0.5683(5) 0.047(2) Uani 1 1 d .
C9 C 0.7483(7) 0.6171(8) 0.5247(4) 0.044(2) Uani 1 1 d .
H9 H 0.7110 0.5584 0.5411 0.053 Uiso 1 1 calc R
C10 C 0.7815(7) 0.6415(7) 0.4549(4) 0.042(2) Uani 1 1 d .
C11 C 0.8368(7) 0.7304(7) 0.4313(4) 0.044(2) Uani 1 1 d .
C12 C 0.8581(8) 0.7907(8) 0.4780(5) 0.055(3) Uani 1 1 d .
H12 H 0.8963 0.8489 0.4628 0.066 Uiso 1 1 calc R
C13 C 0.8233(8) 0.7650(8) 0.5455(5) 0.052(3) Uani 1 1 d .
H13 H 0.8353 0.8073 0.5754 0.063 Uiso 1 1 d R
C14 C 0.7509(7) 0.5732(7) 0.4123(4) 0.040(2) Uani 1 1 d .
C15 C 0.3676(7) 0.0299(8) 0.3446(5) 0.052(3) Uani 1 1 d .
C16 C 0.3654(7) -0.0009(7) 0.2831(5) 0.049(3) Uani 1 1 d .
H16 H 0.3247 -0.0542 0.2800 0.059 Uiso 1 1 d R
C17 C 0.4246(8) 0.0475(8) 0.2273(5) 0.055(3) Uani 1 1 d .
H17 H 0.4211 0.0285 0.1859 0.066 Uiso 1 1 d R
C18 C 0.4901(7) 0.1259(7) 0.2295(5) 0.048(2) Uani 1 1 d .
C19 C 0.4895(7) 0.1576(7) 0.2913(4) 0.042(2) Uani 1 1 d .
C20 C 0.4296(7) 0.1073(7) 0.3489(5) 0.046(2) Uani 1 1 d .
H20 H 0.4317 0.1265 0.3904 0.055 Uiso 1 1 d R
C21 C 0.5507(7) 0.2429(7) 0.3012(4) 0.043(2) Uani 1 1 d .
C22 C 0.6963(7) 0.2698(7) -0.1400(5) 0.043(2) Uani 1 1 d .
C23 C 0.7681(7) 0.3309(7) -0.1828(4) 0.041(2) Uani 1 1 d .
H23 H 0.7760 0.3313 -0.2289 0.049 Uiso 1 1 d R
C24 C 0.8277(6) 0.3904(7) -0.1567(4) 0.038(2) Uani 1 1 d .
H24 H 0.8748 0.4325 -0.1857 0.045 Uiso 1 1 d R
C25 C 0.8184(6) 0.3894(7) -0.0884(4) 0.0339(19) Uani 1 1 d .
C26 C 0.7458(6) 0.3289(7) -0.0448(4) 0.0327(19) Uani 1 1 d .
C27 C 0.6845(6) 0.2679(7) -0.0722(4) 0.035(2) Uani 1 1 d .
H27 H 0.6358 0.2268 -0.0439 0.043 Uiso 1 1 d R
C28 C 0.7273(6) 0.3233(7) 0.0287(4) 0.035(2) Uani 1 1 d .
C29 C 0.5033(10) 0.2397(9) 0.5156(6) 0.075(4) Uani 1 1 d .
H29A H 0.4280 0.2486 0.5216 0.113 Uiso 1 1 calc R
H29B H 0.5267 0.2132 0.5582 0.113 Uiso 1 1 calc R
H29C H 0.5277 0.1907 0.4851 0.113 Uiso 1 1 calc R
C30 C 0.9585(7) 0.6704(7) -0.0831(4) 0.043(2) Uani 1 1 d .
H30A H 0.9011 0.7234 -0.0779 0.065 Uiso 1 1 calc R
H30B H 0.9467 0.6289 -0.1154 0.065 Uiso 1 1 calc R
H30C H 1.0227 0.7033 -0.0985 0.065 Uiso 1 1 calc R
C31 C 0.8049(12) 0.0539(11) 0.1956(8) 0.113(5) Uani 1 1 d .
H31A H 0.7798 0.0333 0.2424 0.169 Uiso 1 1 calc R
H31B H 0.8796 0.0375 0.1876 0.169 Uiso 1 1 calc R
H31C H 0.7716 0.0167 0.1693 0.169 Uiso 1 1 calc R
C32 C 1.0442(10) 0.2540(10) 0.2766(7) 0.090(4) Uani 1 1 d .
H32A H 1.1113 0.2716 0.2521 0.135 Uiso 1 1 calc R
H32B H 1.0315 0.1850 0.2705 0.135 Uiso 1 1 calc R
H32C H 1.0438 0.2552 0.3235 0.135 Uiso 1 1 calc R
C33 C 0.9602(8) 0.3321(8) 0.2512(5) 0.054(3) Uani 1 1 d .
C34 C 1.0464(10) 0.5579(11) 0.3734(6) 0.085(4) Uani 1 1 d .
H34A H 1.0607 0.6203 0.3884 0.128 Uiso 1 1 calc R
H34B H 1.1096 0.5117 0.3690 0.128 Uiso 1 1 calc R
H34C H 0.9937 0.5231 0.4054 0.128 Uiso 1 1 calc R
C35 C 0.3606(10) 0.6606(10) 0.3496(6) 0.087(4) Uani 1 1 d .
H35A H 0.3427 0.6897 0.3905 0.131 Uiso 1 1 calc R
H35B H 0.3008 0.6306 0.3408 0.131 Uiso 1 1 calc R
H35C H 0.3813 0.7152 0.3132 0.131 Uiso 1 1 calc R
C36 C 0.4500(8) 0.5767(9) 0.3567(5) 0.055(3) Uani 1 1 d .
C37 C 0.6217(10) 0.8151(12) 0.3049(7) 0.100(5) Uani 1 1 d .
H37A H 0.6073 0.7484 0.3318 0.151 Uiso 1 1 calc R
H37B H 0.5693 0.8365 0.2758 0.151 Uiso 1 1 calc R
H37C H 0.6205 0.8665 0.3337 0.151 Uiso 1 1 calc R
C38 C 0.4101(11) 0.4186(13) 0.1657(7) 0.117(6) Uani 1 1 d .
H38A H 0.3745 0.3606 0.1597 0.175 Uiso 1 1 calc R
H38B H 0.3736 0.4834 0.1480 0.175 Uiso 1 1 calc R
H38C H 0.4118 0.4168 0.2127 0.175 Uiso 1 1 calc R
C39 C 0.6147(8) 0.7564(9) 0.0026(7) 0.078(4) Uani 1 1 d .
H39A H 0.5590 0.7219 0.0321 0.117 Uiso 1 1 calc R
H39B H 0.6034 0.7608 -0.0432 0.117 Uiso 1 1 calc R
H39C H 0.6157 0.8259 0.0126 0.117 Uiso 1 1 calc R
C40 C 0.7188(7) 0.6942(8) 0.0125(5) 0.048(2) Uani 1 1 d .
C41 C 0.0642(13) 0.9367(15) 0.3448(10) 0.148(8) Uani 1 1 d .
H41A H 0.0782 0.9810 0.3749 0.223 Uiso 1 1 calc R
H41B H 0.1126 0.9475 0.3039 0.223 Uiso 1 1 calc R
H41C H 0.0724 0.8645 0.3656 0.223 Uiso 1 1 calc R
C42 C 0.8303(12) 0.2748(12) 0.4487(8) 0.108(5) Uani 1 1 d .
H42A H 0.8757 0.3307 0.4361 0.162 Uiso 1 1 calc R
H42B H 0.8716 0.2084 0.4503 0.162 Uiso 1 1 calc R
H42C H 0.7906 0.2797 0.4922 0.162 Uiso 1 1 calc R
C43 C 0.7088(15) 0.0266(14) 0.3937(9) 0.134(7) Uani 1 1 d .
H43A H 0.7031 0.0049 0.4415 0.201 Uiso 1 1 calc R
H43B H 0.7216 -0.0343 0.3718 0.201 Uiso 1 1 calc R
H43C H 0.6446 0.0654 0.3828 0.201 Uiso 1 1 calc R

loop_
_atom_site_aniso_label
_atom_site_aniso_U_11
_atom_site_aniso_U_22
_atom_site_aniso_U_33
_atom_site_aniso_U_23
_atom_site_aniso_U_13
_atom_site_aniso_U_12
Eu1 0.0345(2) 0.0343(2) 0.0226(2) -0.00971(18) 0.00229(17) -0.01237(18)
Eu2 0.0520(3) 0.0486(3) 0.0250(2) -0.0126(2) 0.0058(2) -0.0226(2)
Mn1 0.0333(7) 0.0324(7) 0.0243(7) -0.0077(5) 0.0013(5) -0.0096(5)
Mn2 0.0509(8) 0.0367(8) 0.0257(7) -0.0103(6) 0.0012(6) -0.0160(6)
Mn3 0.0384(7) 0.0426(8) 0.0263(7) -0.0125(6) 0.0029(5) -0.0171(6)
Mn4 0.0295(7) 0.0365(7) 0.0223(6) -0.0095(5) 0.0019(5) -0.0104(5)
Cl1 0.082(2) 0.0515(16) 0.083(2) -0.0044(15) -0.0248(16) -0.0363(14)
Cl2 0.0796(19) 0.093(2) 0.0288(13) -0.0190(13) -0.0021(12) -0.0107(16)
Cl3 0.087(2) 0.0743(19) 0.0575(18) -0.0038(15) 0.0140(15) -0.0457(17)
Cl4 0.094(2) 0.103(2) 0.0495(17) -0.0255(16) -0.0155(15) -0.0528(19)
N1 0.037(4) 0.035(4) 0.030(4) -0.012(3) 0.002(3) -0.007(3)
N2 0.046(4) 0.041(4) 0.030(4) -0.015(3) -0.003(3) -0.013(3)
N3 0.045(4) 0.046(5) 0.031(4) -0.012(3) 0.000(3) -0.017(4)
N4 0.033(4) 0.043(4) 0.029(4) -0.015(3) 0.002(3) -0.009(3)
O1 0.048(4) 0.039(3) 0.035(3) -0.003(3) -0.001(3) -0.014(3)
O2 0.058(4) 0.038(3) 0.032(3) -0.010(3) 0.004(3) -0.022(3)
O3 0.039(3) 0.035(3) 0.028(3) -0.014(3) 0.002(2) -0.013(3)
O4 0.069(4) 0.043(4) 0.034(4) -0.016(3) 0.002(3) -0.020(3)
O5 0.073(5) 0.060(4) 0.034(4) -0.013(3) 0.002(3) -0.034(4)
O6 0.051(4) 0.046(4) 0.033(3) -0.017(3) -0.002(3) -0.019(3)
O7 0.061(4) 0.061(4) 0.039(4) -0.011(3) 0.005(3) -0.031(3)
O8 0.065(4) 0.058(4) 0.032(4) -0.012(3) 0.004(3) -0.032(3)
O9 0.052(4) 0.043(4) 0.034(3) -0.014(3) 0.003(3) -0.025(3)
O10 0.038(3) 0.045(3) 0.024(3) -0.015(3) 0.001(2) -0.017(3)
O11 0.044(3) 0.053(4) 0.032(3) -0.017(3) 0.003(3) -0.024(3)
O12 0.043(3) 0.043(3) 0.027(3) -0.015(3) 0.002(3) -0.018(3)
O13 0.035(3) 0.035(3) 0.023(3) -0.014(2) 0.000(2) -0.013(2)
O14 0.034(3) 0.030(3) 0.023(3) -0.008(2) -0.004(2) -0.002(2)
O15 0.096(6) 0.064(5) 0.032(4) -0.016(3) 0.014(4) -0.020(4)
O16 0.060(4) 0.048(4) 0.058(5) -0.012(3) -0.009(4) -0.011(3)
O17 0.058(4) 0.050(4) 0.057(5) -0.014(4) -0.015(3) -0.004(3)
O18 0.052(4) 0.053(4) 0.044(4) -0.018(3) -0.006(3) -0.009(3)
O19 0.071(5) 0.065(5) 0.078(6) -0.019(4) -0.018(4) -0.005(4)
O20 0.074(5) 0.065(5) 0.060(5) -0.016(4) -0.008(4) -0.006(4)
O21 0.088(6) 0.070(5) 0.037(4) -0.012(4) 0.002(4) 0.008(4)
O22 0.069(5) 0.084(5) 0.045(4) -0.019(4) -0.006(4) -0.006(4)
O23 0.065(5) 0.064(5) 0.046(4) -0.007(4) -0.001(3) 0.003(4)
O24 0.055(4) 0.077(5) 0.041(4) -0.014(4) -0.004(3) 0.003(4)
O25 0.066(5) 0.088(6) 0.050(5) -0.008(4) -0.002(4) 0.012(4)
O26 0.039(4) 0.050(4) 0.044(4) -0.012(3) -0.005(3) -0.001(3)
O27 0.040(4) 0.047(4) 0.048(4) -0.012(3) -0.009(3) -0.003(3)
O28 0.094(6) 0.109(7) 0.063(6) -0.016(5) -0.010(5) 0.023(5)
O29 0.124(8) 0.099(7) 0.112(8) -0.031(6) 0.021(6) -0.010(6)
O30 0.117(8) 0.076(6) 0.163(11) -0.028(7) -0.028(7) -0.027(6)
O31 0.155(12) 0.124(10) 0.201(15) -0.046(10) -0.004(10) -0.006(9)
O32 0.066(12) 0.092(12) 0.083(12) -0.014(9) -0.018(10) -0.020(10)
C1 0.043(5) 0.036(5) 0.051(6) -0.007(4) -0.007(4) -0.014(4)
C2 0.043(5) 0.038(5) 0.039(5) -0.008(4) -0.010(4) -0.011(4)
C3 0.039(5) 0.030(5) 0.036(5) -0.006(4) -0.001(4) -0.009(4)
C4 0.036(5) 0.033(5) 0.035(5) -0.007(4) -0.002(4) -0.009(4)
C5 0.048(6) 0.044(6) 0.040(5) -0.004(4) -0.001(4) -0.010(4)
C6 0.045(6) 0.040(5) 0.053(6) 0.002(5) -0.003(5) -0.016(4)
C7 0.040(5) 0.038(5) 0.031(5) -0.012(4) -0.003(4) -0.006(4)
C8 0.054(6) 0.057(6) 0.033(5) -0.013(5) -0.005(4) -0.005(5)
C9 0.053(6) 0.053(6) 0.029(5) -0.012(4) -0.003(4) -0.010(5)
C10 0.047(5) 0.048(6) 0.033(5) -0.009(4) 0.000(4) -0.010(4)
C11 0.055(6) 0.049(6) 0.033(5) -0.017(4) -0.006(4) -0.013(5)
C12 0.074(7) 0.054(6) 0.042(6) -0.013(5) -0.004(5) -0.021(5)
C13 0.073(7) 0.057(6) 0.034(5) -0.022(5) -0.006(5) -0.014(5)
C14 0.047(5) 0.047(6) 0.027(5) -0.012(4) -0.002(4) -0.013(4)
C15 0.050(6) 0.057(6) 0.048(6) -0.007(5) 0.006(5) -0.023(5)
C16 0.053(6) 0.049(6) 0.051(6) -0.009(5) -0.004(5) -0.031(5)
C17 0.059(6) 0.062(7) 0.049(6) -0.014(5) 0.002(5) -0.029(5)
C18 0.054(6) 0.052(6) 0.041(6) -0.015(5) 0.003(5) -0.023(5)
C19 0.046(5) 0.048(6) 0.033(5) -0.004(4) 0.000(4) -0.021(4)
C20 0.049(6) 0.055(6) 0.038(5) -0.012(5) 0.003(4) -0.023(5)
C21 0.046(5) 0.055(6) 0.029(5) -0.009(4) -0.001(4) -0.018(5)
C22 0.045(5) 0.054(6) 0.036(5) -0.016(5) -0.007(4) -0.010(5)
C23 0.047(5) 0.056(6) 0.025(5) -0.017(4) -0.008(4) -0.012(5)
C24 0.039(5) 0.050(5) 0.026(5) -0.010(4) -0.002(4) -0.010(4)
C25 0.035(5) 0.039(5) 0.031(5) -0.011(4) -0.005(4) -0.005(4)
C26 0.033(5) 0.043(5) 0.026(4) -0.012(4) -0.006(3) -0.006(4)
C27 0.035(5) 0.045(5) 0.030(5) -0.013(4) -0.002(4) -0.012(4)
C28 0.036(5) 0.043(5) 0.031(5) -0.015(4) 0.001(4) -0.013(4)
C29 0.107(10) 0.064(8) 0.046(7) 0.002(6) 0.006(6) -0.011(7)
C30 0.051(6) 0.048(6) 0.027(5) -0.001(4) -0.001(4) -0.001(4)
C31 0.135(14) 0.082(11) 0.124(14) -0.012(10) -0.031(11) -0.012(10)
C32 0.086(9) 0.078(9) 0.108(12) -0.006(8) -0.042(8) 0.011(7)
C33 0.061(7) 0.049(7) 0.053(7) -0.011(5) -0.008(5) -0.006(5)
C34 0.082(9) 0.101(10) 0.071(9) -0.017(8) -0.023(7) 0.019(8)
C35 0.080(9) 0.101(10) 0.073(9) -0.014(8) -0.008(7) 0.018(8)
C36 0.064(7) 0.065(7) 0.035(6) -0.012(5) -0.002(5) -0.010(6)
C37 0.085(10) 0.116(12) 0.082(10) -0.003(9) 0.012(8) 0.013(9)
C38 0.098(12) 0.140(14) 0.091(11) -0.006(10) 0.017(9) 0.017(10)
C39 0.062(8) 0.078(9) 0.097(10) -0.022(7) -0.020(7) 0.010(6)
C40 0.042(6) 0.056(7) 0.043(6) -0.007(5) -0.001(4) 0.000(5)
C41 0.114(15) 0.169(19) 0.17(2) 0.011(15) -0.056(13) -0.052(13)
C42 0.117(12) 0.118(13) 0.096(12) -0.026(10) -0.034(10) 0.003(10)
C43 0.138(16) 0.125(15) 0.130(17) -0.015(13) -0.009(13) 0.004(13)

loop_
_atom_type_symbol
_atom_type_description
_atom_type_scat_dispersion_real
_atom_type_scat_dispersion_imag
_atom_type_scat_source
C C 0.0033 0.0016 'International Tables Vol C Tables 4.2.6.8 and 6.1.1.4'
H H 0.0000 0.0000 'International Tables Vol C Tables 4.2.6.8 and 6.1.1.4'
N N 0.0061 0.0033 'International Tables Vol C Tables 4.2.6.8 and 6.1.1.4'
O O 0.0106 0.0060 'International Tables Vol C Tables 4.2.6.8 and 6.1.1.4'
Cl Cl 0.1484 0.1585 'International Tables Vol C Tables 4.2.6.8 and 6.1.1.4'
Mn Mn 0.3368 0.7283 'International Tables Vol C Tables 4.2.6.8 and 6.1.1.4'
Eu Eu -0.1578 3.6682 'International Tables Vol C Tables 4.2.6.8 and 6.1.1.4'

loop_
_geom_angle_atom_site_label_1
_geom_angle_atom_site_label_2
_geom_angle_atom_site_label_3
_geom_angle
_geom_angle_site_symmetry_1
_geom_angle_site_symmetry_3
O13 Eu1 O6 143.87(18) . .
O13 Eu1 O9 143.52(18) . .
O6 Eu1 O9 68.15(18) . .
O13 Eu1 O12 72.86(17) . .
O6 Eu1 O12 138.56(18) . .
O9 Eu1 O12 71.53(18) . .
O13 Eu1 O3 73.90(17) . .
O6 Eu1 O3 70.47(18) . .
O9 Eu1 O3 136.68(18) . .
O12 Eu1 O3 143.62(18) . .
O13 Eu1 O17 94.6(2) . .
O6 Eu1 O17 81.6(2) . .
O9 Eu1 O17 111.1(2) . .
O12 Eu1 O17 122.6(2) . .
O3 Eu1 O17 74.3(2) . .
O13 Eu1 O16 102.4(2) . .
O6 Eu1 O16 103.2(2) . .
O9 Eu1 O16 76.2(2) . .
O12 Eu1 O16 75.7(2) . .
O3 Eu1 O16 126.2(2) . .
O17 Eu1 O16 52.2(2) . .
O13 Eu1 O24 90.0(2) . .
O6 Eu1 O24 80.4(2) . .
O9 Eu1 O24 77.6(2) . .
O12 Eu1 O24 82.1(2) . .
O3 Eu1 O24 83.5(2) . .
O17 Eu1 O24 155.1(2) . .
O16 Eu1 O24 149.8(2) . .
O5 Eu2 O8 149.9(2) . .
O5 Eu2 O6 66.7(2) . .
O8 Eu2 O6 134.7(2) . .
O5 Eu2 O9 132.0(2) . .
O8 Eu2 O9 66.38(19) . .
O6 Eu2 O9 68.71(18) . .
O5 Eu2 O15 77.1(2) . .
O8 Eu2 O15 77.8(2) . .
O6 Eu2 O15 143.5(2) . .
O9 Eu2 O15 142.5(2) . .
O5 Eu2 O20 78.3(3) . .
O8 Eu2 O20 81.6(2) . .
O6 Eu2 O20 87.5(2) . .
O9 Eu2 O20 83.2(2) . .
O15 Eu2 O20 81.0(2) . .
O5 Eu2 O21 77.6(3) . .
O8 Eu2 O21 111.8(3) . .
O6 Eu2 O21 99.7(2) . .
O9 Eu2 O21 127.1(2) . .
O15 Eu2 O21 75.6(2) . .
O20 Eu2 O21 149.5(3) . .
O5 Eu2 O22 113.2(2) . .
O8 Eu2 O22 93.3(2) . .
O6 Eu2 O22 81.6(2) . .
O9 Eu2 O22 76.1(2) . .
O15 Eu2 O22 118.1(2) . .
O20 Eu2 O22 158.9(2) . .
O21 Eu2 O22 51.1(2) . .
O1 Mn1 O13 174.2(2) . .
O1 Mn1 N1 90.7(3) . .
O13 Mn1 N1 93.8(2) . .
O1 Mn1 O14 91.7(2) . .
O13 Mn1 O14 83.3(2) . .
N1 Mn1 O14 170.6(3) . .
O1 Mn1 O26 93.9(2) . .
O13 Mn1 O26 89.2(2) . .
N1 Mn1 O26 97.4(3) . .
O14 Mn1 O26 91.5(2) . .
O4 Mn2 O2 91.4(3) . .
O4 Mn2 N2 92.5(3) . .
O2 Mn2 N2 175.4(3) . .
O4 Mn2 O3 173.2(2) . .
O2 Mn2 O3 81.8(2) . .
N2 Mn2 O3 94.2(3) . .
O4 Mn2 O23 92.4(3) . .
O2 Mn2 O23 88.6(3) . .
N2 Mn2 O23 93.6(3) . .
O3 Mn2 O23 87.8(2) . .
O4 Mn2 O18 91.5(3) . .
O2 Mn2 O18 89.3(2) . .
N2 Mn2 O18 88.2(3) . .
O3 Mn2 O18 88.1(2) . .
O23 Mn2 O18 175.6(2) . .
O7 Mn3 O11 90.0(3) . .
O7 Mn3 O12 172.2(3) . .
O11 Mn3 O12 82.2(2) . .
O7 Mn3 N3 92.4(3) . .
O11 Mn3 N3 176.0(3) . .
O12 Mn3 N3 95.3(3) . .
O7 Mn3 O19 96.4(3) . .
O11 Mn3 O19 92.1(3) . .
O12 Mn3 O19 84.2(3) . .
N3 Mn3 O19 90.8(3) . .
O7 Mn3 O25 96.0(3) . .
O11 Mn3 O25 88.1(3) . .
O12 Mn3 O25 83.5(3) . .
N3 Mn3 O25 88.4(3) . .
O19 Mn3 O25 167.5(3) . .
O13 Mn4 O10 169.8(2) . .
O13 Mn4 O14 83.2(2) . .
O10 Mn4 O14 93.0(2) . .
O13 Mn4 N4 93.2(2) . .
O10 Mn4 N4 90.3(2) . .
O14 Mn4 N4 176.1(3) . .
O13 Mn4 O27 94.5(2) . .
O10 Mn4 O27 94.9(2) . .
O14 Mn4 O27 90.1(2) . .
N4 Mn4 O27 91.6(3) . .
O13 Mn4 O14 90.8(2) . 2_765
O10 Mn4 O14 79.1(2) . 2_765
O14 Mn4 O14 77.7(2) . 2_765
N4 Mn4 O14 101.0(2) . 2_765
O27 Mn4 O14 166.0(2) . 2_765
C7 N1 O3 111.5(6) . .
C7 N1 Mn1 129.2(6) . .
O3 N1 Mn1 119.3(5) . .
C14 N2 O6 113.6(7) . .
C14 N2 Mn2 129.4(6) . .
O6 N2 Mn2 117.0(5) . .
C21 N3 O9 113.5(7) . .
C21 N3 Mn3 129.6(6) . .
O9 N3 Mn3 116.9(5) . .
C28 N4 O12 112.9(6) . .
C28 N4 Mn4 128.6(6) . .
O12 N4 Mn4 118.1(5) . .
C4 O1 Mn1 130.9(5) . .
C7 O2 Mn2 113.9(5) . .
N1 O3 Mn2 112.5(4) . .
N1 O3 Eu1 123.0(4) . .
Mn2 O3 Eu1 123.8(2) . .
C11 O4 Mn2 129.6(5) . .
C14 O5 Eu2 119.3(5) . .
N2 O6 Eu2 116.5(4) . .
N2 O6 Eu1 130.9(4) . .
Eu2 O6 Eu1 111.8(2) . .
C18 O7 Mn3 130.0(6) . .
C21 O8 Eu2 120.0(5) . .
N3 O9 Eu2 117.0(4) . .
N3 O9 Eu1 131.9(4) . .
Eu2 O9 Eu1 111.1(2) . .
C25 O10 Mn4 127.9(5) . .
C28 O11 Mn3 112.0(5) . .
N4 O12 Mn3 111.5(4) . .
N4 O12 Eu1 124.9(4) . .
Mn3 O12 Eu1 123.7(2) . .
Mn4 O13 Mn1 98.3(2) . .
Mn4 O13 Eu1 130.8(2) . .
Mn1 O13 Eu1 129.2(2) . .
C30 O14 Mn1 120.5(5) . .
C30 O14 Mn4 121.1(5) . .
Mn1 O14 Mn4 91.5(2) . .
C30 O14 Mn4 112.4(4) . 2_765
Mn1 O14 Mn4 105.7(2) . 2_765
Mn4 O14 Mn4 102.3(2) . 2_765
C29 O15 Eu2 131.3(6) . .
C29 O15 H15 109.5 . .
Eu2 O15 H15 119.1 . .
C33 O16 Eu1 94.0(6) . .
C33 O17 Eu1 93.9(6) . .
C34 O18 Mn2 123.8(6) . .
C34 O18 H18B 109.5 . .
Mn2 O18 H18B 100.6 . .
C31 O19 Mn3 136.7(8) . .
C31 O19 H19C 109.5 . .
Mn3 O19 H19C 103.5 . .
C42 O20 Eu2 130.6(8) . .
C42 O20 H20A 109.5 . .
Eu2 O20 H20A 113.6 . .
C36 O21 Eu2 95.5(6) . .
C36 O22 Eu2 91.7(7) . .
C37 O23 Mn2 127.7(7) . .
C37 O23 H23A 109.5 . .
Mn2 O23 H23A 119.7 . .
Eu1 O24 H24B 107.1 . .
Eu1 O24 H24C 106.5 . .
H24B O24 H24C 106.7 . .
C38 O25 Mn3 123.3(8) . .
C38 O25 H25 109.5 . .
Mn3 O25 H25 111.3 . .
C40 O26 Mn1 126.4(6) . .
C40 O27 Mn4 123.9(6) . .
H28C O28 H28D 102.1 . .
H29D O29 H29E 108.7 . .
C41 O30 H30 109.5 . .
C43 O31 H31 109.5 . .
O32 O32 H32E 133.3 2_665 .
O32 O32 H32F 134.0 2_665 .
H32E O32 H32F 92.2 . .
C2 C1 C6 120.7(8) . .
C2 C1 Cl1 118.9(7) . .
C6 C1 Cl1 120.4(7) . .
C1 C2 C3 119.4(8) . .
C1 C2 H2 120.3 . .
C3 C2 H2 120.3 . .
C4 C3 C2 120.3(8) . .
C4 C3 C7 123.3(7) . .
C2 C3 C7 116.3(8) . .
O1 C4 C3 123.9(7) . .
O1 C4 C5 117.5(8) . .
C3 C4 C5 118.6(8) . .
C6 C5 C4 119.9(9) . .
C6 C5 H5 120.0 . .
C4 C5 H5 120.0 . .
C5 C6 C1 121.0(8) . .
C5 C6 H6 119.5 . .
C1 C6 H6 119.5 . .
O2 C7 N1 120.3(7) . .
O2 C7 C3 118.7(7) . .
N1 C7 C3 121.0(7) . .
C9 C8 C13 120.6(9) . .
C9 C8 Cl2 119.6(8) . .
C13 C8 Cl2 119.7(7) . .
C8 C9 C10 121.7(9) . .
C8 C9 H9 119.1 . .
C10 C9 H9 119.1 . .
C11 C10 C9 118.2(8) . .
C11 C10 C14 125.0(8) . .
C9 C10 C14 116.8(8) . .
O4 C11 C10 122.9(8) . .
O4 C11 C12 118.3(8) . .
C10 C11 C12 118.8(8) . .
C13 C12 C11 121.3(9) . .
C13 C12 H12 119.4 . .
C11 C12 H12 119.4 . .
C12 C13 C8 119.3(9) . .
C12 C13 H13 120.2 . .
C8 C13 H13 120.4 . .
O5 C14 N2 121.1(8) . .
O5 C14 C10 118.7(8) . .
N2 C14 C10 120.2(8) . .
C20 C15 C16 120.3(8) . .
C20 C15 Cl3 120.0(8) . .
C16 C15 Cl3 119.7(7) . .
C17 C16 C15 118.9(8) . .
C17 C16 H16 120.5 . .
C15 C16 H16 120.6 . .
C16 C17 C18 122.7(10) . .
C16 C17 H17 118.8 . .
C18 C17 H17 118.5 . .
O7 C18 C19 124.2(8) . .
O7 C18 C17 118.2(9) . .
C19 C18 C17 117.6(8) . .
C18 C19 C20 119.8(8) . .
C18 C19 C21 123.9(8) . .
C20 C19 C21 116.4(8) . .
C15 C20 C19 120.7(9) . .
C15 C20 H20 119.7 . .
C19 C20 H20 119.6 . .
O8 C21 N3 122.2(8) . .
O8 C21 C19 118.0(8) . .
N3 C21 C19 119.8(8) . .
C27 C22 C23 120.7(8) . .
C27 C22 Cl4 118.8(7) . .
C23 C22 Cl4 120.5(7) . .
C24 C23 C22 119.6(8) . .
C24 C23 H23 120.2 . .
C22 C23 H23 120.1 . .
C23 C24 C25 121.1(8) . .
C23 C24 H24 119.4 . .
C25 C24 H24 119.5 . .
O10 C25 C24 118.3(7) . .
O10 C25 C26 121.7(7) . .
C24 C25 C26 119.9(8) . .
C25 C26 C27 118.6(7) . .
C25 C26 C28 124.8(7) . .
C27 C26 C28 116.6(7) . .
C22 C27 C26 120.1(8) . .
C22 C27 H27 120.0 . .
C26 C27 H27 119.9 . .
O11 C28 N4 121.2(7) . .
O11 C28 C26 117.6(7) . .
N4 C28 C26 121.1(7) . .
O15 C29 H29A 109.5 . .
O15 C29 H29B 109.5 . .
H29A C29 H29B 109.5 . .
O15 C29 H29C 109.5 . .
H29A C29 H29C 109.5 . .
H29B C29 H29C 109.5 . .
O14 C30 H30A 109.5 . .
O14 C30 H30B 109.5 . .
H30A C30 H30B 109.5 . .
O14 C30 H30C 109.5 . .
H30A C30 H30C 109.5 . .
H30B C30 H30C 109.5 . .
O19 C31 H31A 109.5 . .
O19 C31 H31B 109.5 . .
H31A C31 H31B 109.5 . .
O19 C31 H31C 109.5 . .
H31A C31 H31C 109.5 . .
H31B C31 H31C 109.5 . .
C33 C32 H32A 109.5 . .
C33 C32 H32B 109.5 . .
H32A C32 H32B 109.5 . .
C33 C32 H32C 109.5 . .
H32A C32 H32C 109.5 . .
H32B C32 H32C 109.5 . .
O16 C33 O17 119.8(10) . .
O16 C33 C32 118.6(10) . .
O17 C33 C32 121.5(10) . .
O18 C34 H34A 109.5 . .
O18 C34 H34B 109.5 . .
H34A C34 H34B 109.5 . .
O18 C34 H34C 109.5 . .
H34A C34 H34C 109.5 . .
H34B C34 H34C 109.5 . .
C36 C35 H35A 109.5 . .
C36 C35 H35B 109.5 . .
H35A C35 H35B 109.5 . .
C36 C35 H35C 109.5 . .
H35A C35 H35C 109.5 . .
H35B C35 H35C 109.5 . .
O21 C36 O22 121.8(11) . .
O21 C36 C35 119.0(10) . .
O22 C36 C35 119.2(10) . .
O23 C37 H37A 109.5 . .
O23 C37 H37B 109.5 . .
H37A C37 H37B 109.5 . .
O23 C37 H37C 109.5 . .
H37A C37 H37C 109.5 . .
H37B C37 H37C 109.5 . .
O25 C38 H38A 109.5 . .
O25 C38 H38B 109.5 . .
H38A C38 H38B 109.5 . .
O25 C38 H38C 109.5 . .
H38A C38 H38C 109.5 . .
H38B C38 H38C 109.5 . .
C40 C39 H39A 109.5 . .
C40 C39 H39B 109.5 . .
H39A C39 H39B 109.5 . .
C40 C39 H39C 109.5 . .
H39A C39 H39C 109.5 . .
H39B C39 H39C 109.5 . .
O27 C40 O26 124.7(9) . .
O27 C40 C39 117.7(9) . .
O26 C40 C39 117.5(9) . .
O30 C41 H41A 109.5 . .
O30 C41 H41B 109.5 . .
H41A C41 H41B 109.5 . .
O30 C41 H41C 109.5 . .
H41A C41 H41C 109.5 . .
H41B C41 H41C 109.5 . .
O20 C42 H42A 109.5 . .
O20 C42 H42B 109.5 . .
H42A C42 H42B 109.5 . .
O20 C42 H42C 109.5 . .
H42A C42 H42C 109.5 . .
H42B C42 H42C 109.5 . .
O31 C43 H43A 109.5 . .
O31 C43 H43B 109.5 . .
H43A C43 H43B 109.5 . .
O31 C43 H43C 109.5 . .
H43A C43 H43C 109.5 . .
H43B C43 H43C 109.5 . .

loop_
_geom_bond_atom_site_label_1
_geom_bond_atom_site_label_2
_geom_bond_distance
_geom_bond_site_symmetry_2
Eu1 O13 2.279(5) .
Eu1 O6 2.367(5) .
Eu1 O9 2.378(5) .
Eu1 O12 2.464(5) .
Eu1 O3 2.467(5) .
Eu1 O17 2.468(6) .
Eu1 O16 2.468(7) .
Eu1 O24 2.484(6) .
Eu2 O5 2.305(6) .
Eu2 O8 2.315(6) .
Eu2 O6 2.350(5) .
Eu2 O9 2.361(6) .
Eu2 O15 2.411(6) .
Eu2 O20 2.442(7) .
Eu2 O21 2.455(7) .
Eu2 O22 2.532(7) .
Mn1 O1 1.849(5) .
Mn1 O13 1.872(5) .
Mn1 N1 1.956(7) .
Mn1 O14 1.967(5) .
Mn1 O26 2.197(6) .
Mn2 O4 1.857(6) .
Mn2 O2 1.912(5) .
Mn2 N2 1.923(7) .
Mn2 O3 1.931(5) .
Mn2 O23 2.241(7) .
Mn2 O18 2.325(6) .
Mn3 O7 1.840(6) .
Mn3 O11 1.926(6) .
Mn3 O12 1.927(5) .
Mn3 N3 1.936(7) .
Mn3 O19 2.251(7) .
Mn3 O25 2.353(7) .
Mn4 O13 1.863(5) .
Mn4 O10 1.874(5) .
Mn4 O14 1.977(5) .
Mn4 N4 1.981(6) .
Mn4 O27 2.174(6) .
Mn4 O14 2.375(5) 2_765
Cl1 C1 1.746(9) .
Cl2 C8 1.744(9) .
Cl3 C15 1.737(9) .
Cl4 C22 1.740(9) .
N1 C7 1.338(10) .
N1 O3 1.422(8) .
N2 C14 1.329(10) .
N2 O6 1.409(8) .
N3 C21 1.320(10) .
N3 O9 1.405(8) .
N4 C28 1.301(10) .
N4 O12 1.415(8) .
O1 C4 1.341(10) .
O2 C7 1.290(10) .
O4 C11 1.343(10) .
O5 C14 1.272(10) .
O7 C18 1.323(10) .
O8 C21 1.257(10) .
O10 C25 1.356(9) .
O11 C28 1.294(9) .
O14 C30 1.448(9) .
O14 Mn4 2.375(5) 2_765
O15 C29 1.442(12) .
O15 H15 0.8200 .
O16 C33 1.252(12) .
O17 C33 1.256(11) .
O18 C34 1.410(13) .
O18 H18B 0.8200 .
O19 C31 1.378(14) .
O19 H19C 0.8200 .
O20 C42 1.435(15) .
O20 H20A 0.8200 .
O21 C36 1.229(12) .
O22 C36 1.233(11) .
O23 C37 1.402(13) .
O23 H23A 0.8200 .
O24 H24B 0.8499 .
O24 H24C 0.8500 .
O25 C38 1.418(14) .
O25 H25 0.8200 .
O26 C40 1.264(11) .
O27 C40 1.252(11) .
O28 H28C 0.8493 .
O28 H28D 0.8500 .
O29 H29D 0.8502 .
O29 H29E 0.8500 .
O30 C41 1.405(16) .
O30 H30 0.8200 .
O31 C43 1.412(18) .
O31 H31 0.8200 .
O32 O32 1.14(3) 2_665
O32 H32E 0.8505 .
O32 H32F 0.8505 .
C1 C2 1.361(12) .
C1 C6 1.378(13) .
C2 C3 1.420(11) .
C2 H2 0.9300 .
C3 C4 1.387(11) .
C3 C7 1.472(11) .
C4 C5 1.410(11) .
C5 C6 1.376(13) .
C5 H5 0.9300 .
C6 H6 0.9300 .
C8 C9 1.353(12) .
C8 C13 1.382(13) .
C9 C10 1.413(12) .
C9 H9 0.9300 .
C10 C11 1.397(12) .
C10 C14 1.469(12) .
C11 C12 1.412(12) .
C12 C13 1.375(13) .
C12 H12 0.9300 .
C13 H13 0.9300 .
C15 C20 1.377(12) .
C15 C16 1.388(13) .
C16 C17 1.364(13) .
C16 H16 0.9300 .
C17 C18 1.407(12) .
C17 H17 0.9299 .
C18 C19 1.393(12) .
C19 C20 1.401(12) .
C19 C21 1.489(12) .
C20 H20 0.9301 .
C22 C27 1.365(12) .
C22 C23 1.386(12) .
C23 C24 1.373(11) .
C23 H23 0.9300 .
C24 C25 1.380(11) .
C24 H24 0.9299 .
C25 C26 1.395(11) .
C26 C27 1.418(11) .
C26 C28 1.471(11) .
C27 H27 0.9300 .
C29 H29A 0.9600 .
C29 H29B 0.9600 .
C29 H29C 0.9600 .
C30 H30A 0.9600 .
C30 H30B 0.9600 .
C30 H30C 0.9600 .
C31 H31A 0.9600 .
C31 H31B 0.9600 .
C31 H31C 0.9600 .
C32 C33 1.492(15) .
C32 H32A 0.9600 .
C32 H32B 0.9600 .
C32 H32C 0.9600 .
C34 H34A 0.9600 .
C34 H34B 0.9600 .
C34 H34C 0.9600 .
C35 C36 1.504(15) .
C35 H35A 0.9600 .
C35 H35B 0.9600 .
C35 H35C 0.9600 .
C37 H37A 0.9600 .
C37 H37B 0.9600 .
C37 H37C 0.9600 .
C38 H38A 0.9600 .
C38 H38B 0.9600 .
C38 H38C 0.9600 .
C39 C40 1.515(13) .
C39 H39A 0.9600 .
C39 H39B 0.9600 .
C39 H39C 0.9600 .
C41 H41A 0.9600 .
C41 H41B 0.9600 .
C41 H41C 0.9600 .
C42 H42A 0.9600 .
C42 H42B 0.9600 .
C42 H42C 0.9600 .
C43 H43A 0.9600 .
C43 H43B 0.9600 .
C43 H43C 0.9600 .

loop_
_geom_torsion_atom_site_label_1
_geom_torsion_atom_site_label_2
_geom_torsion_atom_site_label_3
_geom_torsion_atom_site_label_4
_geom_torsion
_geom_torsion_site_symmetry_1
_geom_torsion_site_symmetry_4
O1 Mn1 N1 C7 -7.3(8) . .
O13 Mn1 N1 C7 169.0(7) . .
O14 Mn1 N1 C7 97.8(16) . .
O26 Mn1 N1 C7 -101.3(7) . .
O1 Mn1 N1 O3 174.3(5) . .
O13 Mn1 N1 O3 -9.4(5) . .
O14 Mn1 N1 O3 -80.6(16) . .
O26 Mn1 N1 O3 80.3(5) . .
O4 Mn2 N2 C14 -5.2(8) . .
O2 Mn2 N2 C14 143(3) . .
O3 Mn2 N2 C14 174.2(8) . .
O23 Mn2 N2 C14 -97.8(8) . .
O18 Mn2 N2 C14 86.2(8) . .
O4 Mn2 N2 O6 174.5(6) . .
O2 Mn2 N2 O6 -37(4) . .
O3 Mn2 N2 O6 -6.1(6) . .
O23 Mn2 N2 O6 81.9(6) . .
O18 Mn2 N2 O6 -94.1(5) . .
O7 Mn3 N3 C21 3.1(9) . .
O11 Mn3 N3 C21 131(4) . .
O12 Mn3 N3 C21 -177.7(8) . .
O19 Mn3 N3 C21 -93.4(9) . .
O25 Mn3 N3 C21 99.1(9) . .
O7 Mn3 N3 O9 -176.7(6) . .
O11 Mn3 N3 O9 -49(4) . .
O12 Mn3 N3 O9 2.6(6) . .
O19 Mn3 N3 O9 86.9(6) . .
O25 Mn3 N3 O9 -80.7(6) . .
O13 Mn4 N4 C28 175.3(7) . .
O10 Mn4 N4 C28 -14.2(8) . .
O14 Mn4 N4 C28 -163(3) . .
O27 Mn4 N4 C28 80.7(8) . .
O14 Mn4 N4 C28 -93.2(7) 2_765 .
O13 Mn4 N4 O12 3.1(5) . .
O10 Mn4 N4 O12 173.6(5) . .
O14 Mn4 N4 O12 25(4) . .
O27 Mn4 N4 O12 -91.5(5) . .
O14 Mn4 N4 O12 94.6(5) 2_765 .
O13 Mn1 O1 C4 -128(2) . .
N1 Mn1 O1 C4 11.9(7) . .
O14 Mn1 O1 C4 -159.0(7) . .
O26 Mn1 O1 C4 109.4(7) . .
O4 Mn2 O2 C7 -179.2(6) . .
N2 Mn2 O2 C7 32(4) . .
O3 Mn2 O2 C7 1.2(6) . .
O23 Mn2 O2 C7 -86.8(6) . .
O18 Mn2 O2 C7 89.4(6) . .
C7 N1 O3 Mn2 1.1(8) . .
Mn1 N1 O3 Mn2 179.8(3) . .
C7 N1 O3 Eu1 -169.7(5) . .
Mn1 N1 O3 Eu1 9.0(7) . .
O4 Mn2 O3 N1 -4(3) . .
O2 Mn2 O3 N1 -1.2(5) . .
N2 Mn2 O3 N1 -178.8(5) . .
O23 Mn2 O3 N1 87.7(5) . .
O18 Mn2 O3 N1 -90.8(5) . .
O4 Mn2 O3 Eu1 167(2) . .
O2 Mn2 O3 Eu1 169.5(3) . .
N2 Mn2 O3 Eu1 -8.1(4) . .
O23 Mn2 O3 Eu1 -101.6(3) . .
O18 Mn2 O3 Eu1 79.9(3) . .
O13 Eu1 O3 N1 -3.2(5) . .
O6 Eu1 O3 N1 -177.1(6) . .
O9 Eu1 O3 N1 -159.2(5) . .
O12 Eu1 O3 N1 -27.8(7) . .
O17 Eu1 O3 N1 96.4(5) . .
O16 Eu1 O3 N1 90.6(5) . .
O24 Eu1 O3 N1 -95.0(5) . .
O13 Eu1 O3 Mn2 -173.0(4) . .
O6 Eu1 O3 Mn2 13.1(3) . .
O9 Eu1 O3 Mn2 31.0(5) . .
O12 Eu1 O3 Mn2 162.4(3) . .
O17 Eu1 O3 Mn2 -73.3(3) . .
O16 Eu1 O3 Mn2 -79.2(4) . .
O24 Eu1 O3 Mn2 95.2(3) . .
O2 Mn2 O4 C11 -172.1(8) . .
N2 Mn2 O4 C11 5.5(8) . .
O3 Mn2 O4 C11 -169(2) . .
O23 Mn2 O4 C11 99.3(8) . .
O18 Mn2 O4 C11 -82.7(8) . .
O8 Eu2 O5 C14 156.5(6) . .
O6 Eu2 O5 C14 15.0(6) . .
O9 Eu2 O5 C14 38.0(8) . .
O15 Eu2 O5 C14 -169.2(7) . .
O20 Eu2 O5 C14 107.5(7) . .
O21 Eu2 O5 C14 -91.4(7) . .
O22 Eu2 O5 C14 -54.0(7) . .
C14 N2 O6 Eu2 10.3(9) . .
Mn2 N2 O6 Eu2 -169.4(3) . .
C14 N2 O6 Eu1 -158.8(6) . .
Mn2 N2 O6 Eu1 21.5(8) . .
O5 Eu2 O6 N2 -12.7(5) . .
O8 Eu2 O6 N2 -166.6(5) . .
O9 Eu2 O6 N2 -174.7(6) . .
O15 Eu2 O6 N2 -19.7(7) . .
O20 Eu2 O6 N2 -91.0(5) . .
O21 Eu2 O6 N2 59.1(5) . .
O22 Eu2 O6 N2 107.1(5) . .
O5 Eu2 O6 Eu1 158.4(3) . .
O8 Eu2 O6 Eu1 4.5(4) . .
O9 Eu2 O6 Eu1 -3.5(2) . .
O15 Eu2 O6 Eu1 151.4(3) . .
O20 Eu2 O6 Eu1 80.1(3) . .
O21 Eu2 O6 Eu1 -129.7(3) . .
O22 Eu2 O6 Eu1 -81.8(3) . .
O13 Eu1 O6 N2 -30.1(8) . .
O9 Eu1 O6 N2 173.0(7) . .
O12 Eu1 O6 N2 -172.9(5) . .
O3 Eu1 O6 N2 -20.1(6) . .
O17 Eu1 O6 N2 56.2(6) . .
O16 Eu1 O6 N2 104.0(6) . .
O24 Eu1 O6 N2 -106.6(6) . .
O13 Eu1 O6 Eu2 160.4(2) . .
O9 Eu1 O6 Eu2 3.5(2) . .
O12 Eu1 O6 Eu2 17.6(4) . .
O3 Eu1 O6 Eu2 170.4(3) . .
O17 Eu1 O6 Eu2 -113.3(3) . .
O16 Eu1 O6 Eu2 -65.5(3) . .
O24 Eu1 O6 Eu2 83.9(3) . .
O11 Mn3 O7 C18 -179.9(9) . .
O12 Mn3 O7 C18 -177.7(18) . .
N3 Mn3 O7 C18 -3.1(9) . .
O19 Mn3 O7 C18 87.9(9) . .
O25 Mn3 O7 C18 -91.8(9) . .
O5 Eu2 O8 C21 -143.1(7) . .
O6 Eu2 O8 C21 -16.6(9) . .
O9 Eu2 O8 C21 -8.5(7) . .
O15 Eu2 O8 C21 -177.2(7) . .
O20 Eu2 O8 C21 -94.7(7) . .
O21 Eu2 O8 C21 113.9(7) . .
O22 Eu2 O8 C21 64.8(7) . .
C21 N3 O9 Eu2 -6.4(9) . .
Mn3 N3 O9 Eu2 173.4(3) . .
C21 N3 O9 Eu1 170.8(6) . .
Mn3 N3 O9 Eu1 -9.5(9) . .
O5 Eu2 O9 N3 158.7(5) . .
O8 Eu2 O9 N3 7.5(5) . .
O6 Eu2 O9 N3 -178.8(6) . .
O15 Eu2 O9 N3 25.8(7) . .
O20 Eu2 O9 N3 91.2(5) . .
O21 Eu2 O9 N3 -92.7(6) . .
O22 Eu2 O9 N3 -92.5(5) . .
O5 Eu2 O9 Eu1 -19.1(4) . .
O8 Eu2 O9 Eu1 -170.3(3) . .
O6 Eu2 O9 Eu1 3.5(2) . .
O15 Eu2 O9 Eu1 -152.0(3) . .
O20 Eu2 O9 Eu1 -86.5(3) . .
O21 Eu2 O9 Eu1 89.5(3) . .
O22 Eu2 O9 Eu1 89.7(3) . .
O13 Eu1 O9 N3 22.1(8) . .
O6 Eu1 O9 N3 179.2(7) . .
O12 Eu1 O9 N3 9.0(6) . .
O3 Eu1 O9 N3 161.0(6) . .
O17 Eu1 O9 N3 -109.7(6) . .
O16 Eu1 O9 N3 -70.2(6) . .
O24 Eu1 O9 N3 94.7(7) . .
O13 Eu1 O9 Eu2 -160.6(2) . .
O6 Eu1 O9 Eu2 -3.5(2) . .
O12 Eu1 O9 Eu2 -173.7(3) . .
O3 Eu1 O9 Eu2 -21.7(4) . .
O17 Eu1 O9 Eu2 67.6(3) . .
O16 Eu1 O9 Eu2 107.1(3) . .
O24 Eu1 O9 Eu2 -88.0(3) . .
O13 Mn4 O10 C25 136.9(12) . .
O14 Mn4 O10 C25 -155.4(7) . .
N4 Mn4 O10 C25 26.6(7) . .
O27 Mn4 O10 C25 -65.0(7) . .
O14 Mn4 O10 C25 127.8(7) 2_765 .
O7 Mn3 O11 C28 177.5(6) . .
O12 Mn3 O11 C28 -2.2(6) . .
N3 Mn3 O11 C28 50(4) . .
O19 Mn3 O11 C28 -86.1(6) . .
O25 Mn3 O11 C28 81.4(6) . .
C28 N4 O12 Mn3 2.8(8) . .
Mn4 N4 O12 Mn3 176.2(3) . .
C28 N4 O12 Eu1 -178.1(5) . .
Mn4 N4 O12 Eu1 -4.7(7) . .
O7 Mn3 O12 N4 -3(2) . .
O11 Mn3 O12 N4 -0.3(5) . .
N3 Mn3 O12 N4 -177.1(5) . .
O19 Mn3 O12 N4 92.6(5) . .
O25 Mn3 O12 N4 -89.3(5) . .
O7 Mn3 O12 Eu1 178(2) . .
O11 Mn3 O12 Eu1 -179.4(4) . .
N3 Mn3 O12 Eu1 3.8(4) . .
O19 Mn3 O12 Eu1 -86.5(3) . .
O25 Mn3 O12 Eu1 91.6(3) . .
O13 Eu1 O12 N4 3.2(5) . .
O6 Eu1 O12 N4 161.3(5) . .
O9 Eu1 O12 N4 175.1(6) . .
O3 Eu1 O12 N4 28.0(7) . .
O17 Eu1 O12 N4 -81.2(6) . .
O16 Eu1 O12 N4 -104.9(5) . .
O24 Eu1 O12 N4 95.6(5) . .
O13 Eu1 O12 Mn3 -177.8(4) . .
O6 Eu1 O12 Mn3 -19.7(5) . .
O9 Eu1 O12 Mn3 -5.9(3) . .
O3 Eu1 O12 Mn3 -153.0(3) . .
O17 Eu1 O12 Mn3 97.8(3) . .
O16 Eu1 O12 Mn3 74.0(3) . .
O24 Eu1 O12 Mn3 -85.4(3) . .
O10 Mn4 O13 Mn1 83.5(13) . .
O14 Mn4 O13 Mn1 15.0(2) . .
N4 Mn4 O13 Mn1 -166.5(3) . .
O27 Mn4 O13 Mn1 -74.6(2) . .
O14 Mn4 O13 Mn1 92.5(2) 2_765 .
O10 Mn4 O13 Eu1 -110.8(13) . .
O14 Mn4 O13 Eu1 -179.3(4) . .
N4 Mn4 O13 Eu1 -0.7(4) . .
O27 Mn4 O13 Eu1 91.1(4) . .
O14 Mn4 O13 Eu1 -101.8(3) 2_765 .
O1 Mn1 O13 Mn4 -46(3) . .
N1 Mn1 O13 Mn4 173.9(3) . .
O14 Mn1 O13 Mn4 -15.1(2) . .
O26 Mn1 O13 Mn4 76.5(3) . .
O1 Mn1 O13 Eu1 148(2) . .
N1 Mn1 O13 Eu1 7.8(4) . .
O14 Mn1 O13 Eu1 178.9(4) . .
O26 Mn1 O13 Eu1 -89.6(3) . .
O6 Eu1 O13 Mn4 -156.1(3) . .
O9 Eu1 O13 Mn4 -13.8(6) . .
O12 Eu1 O13 Mn4 -0.8(3) . .
O3 Eu1 O13 Mn4 -165.8(4) . .
O17 Eu1 O13 Mn4 122.0(4) . .
O16 Eu1 O13 Mn4 69.7(4) . .
O24 Eu1 O13 Mn4 -82.5(4) . .
O6 Eu1 O13 Mn1 5.6(6) . .
O9 Eu1 O13 Mn1 147.9(3) . .
O12 Eu1 O13 Mn1 160.9(4) . .
O3 Eu1 O13 Mn1 -4.1(3) . .
O17 Eu1 O13 Mn1 -76.4(4) . .
O16 Eu1 O13 Mn1 -128.6(3) . .
O24 Eu1 O13 Mn1 79.1(4) . .
O1 Mn1 O14 C30 -40.9(6) . .
O13 Mn1 O14 C30 142.1(6) . .
N1 Mn1 O14 C30 -145.9(14) . .
O26 Mn1 O14 C30 53.0(6) . .
O1 Mn1 O14 Mn4 -169.0(2) . .
O13 Mn1 O14 Mn4 14.0(2) . .
N1 Mn1 O14 Mn4 86.0(15) . .
O26 Mn1 O14 Mn4 -75.0(2) . .
O1 Mn1 O14 Mn4 87.8(3) . 2_765
O13 Mn1 O14 Mn4 -89.2(2) . 2_765
N1 Mn1 O14 Mn4 -17.2(16) . 2_765
O26 Mn1 O14 Mn4 -178.3(2) . 2_765
O13 Mn4 O14 C30 -141.7(6) . .
O10 Mn4 O14 C30 47.8(6) . .
N4 Mn4 O14 C30 -164(4) . .
O27 Mn4 O14 C30 -47.1(5) . .
O14 Mn4 O14 C30 126.0(6) 2_765 .
O13 Mn4 O14 Mn1 -14.1(2) . .
O10 Mn4 O14 Mn1 175.4(2) . .
N4 Mn4 O14 Mn1 -36(4) . .
O27 Mn4 O14 Mn1 80.5(2) . .
O14 Mn4 O14 Mn1 -106.4(3) 2_765 .
O13 Mn4 O14 Mn4 92.3(2) . 2_765
O10 Mn4 O14 Mn4 -78.2(2) . 2_765
N4 Mn4 O14 Mn4 70(4) . 2_765
O27 Mn4 O14 Mn4 -173.1(2) . 2_765
O14 Mn4 O14 Mn4 0.0 2_765 2_765
O5 Eu2 O15 C29 -152.9(9) . .
O8 Eu2 O15 C29 10.3(9) . .
O6 Eu2 O15 C29 -146.3(8) . .
O9 Eu2 O15 C29 -6.8(11) . .
O20 Eu2 O15 C29 -72.9(9) . .
O21 Eu2 O15 C29 126.9(9) . .
O22 Eu2 O15 C29 97.6(9) . .
O13 Eu1 O16 C33 87.5(6) . .
O6 Eu1 O16 C33 -66.8(6) . .
O9 Eu1 O16 C33 -130.0(6) . .
O12 Eu1 O16 C33 155.9(6) . .
O3 Eu1 O16 C33 8.5(7) . .
O17 Eu1 O16 C33 1.3(6) . .
O24 Eu1 O16 C33 -160.3(6) . .
O13 Eu1 O17 C33 -103.5(6) . .
O6 Eu1 O17 C33 112.6(6) . .
O9 Eu1 O17 C33 50.0(6) . .
O12 Eu1 O17 C33 -31.0(7) . .
O3 Eu1 O17 C33 -175.4(6) . .
O16 Eu1 O17 C33 -1.3(6) . .
O24 Eu1 O17 C33 156.6(6) . .
O4 Mn2 O18 C34 23.5(8) . .
O2 Mn2 O18 C34 114.9(8) . .
N2 Mn2 O18 C34 -69.0(8) . .
O3 Mn2 O18 C34 -163.2(8) . .
O23 Mn2 O18 C34 176(3) . .
O7 Mn3 O19 C31 0.8(13) . .
O11 Mn3 O19 C31 -89.5(13) . .
O12 Mn3 O19 C31 -171.4(13) . .
N3 Mn3 O19 C31 93.3(13) . .
O25 Mn3 O19 C31 179.5(13) . .
O5 Eu2 O20 C42 14.1(10) . .
O8 Eu2 O20 C42 -143.4(10) . .
O6 Eu2 O20 C42 80.7(10) . .
O9 Eu2 O20 C42 149.6(10) . .
O15 Eu2 O20 C42 -64.5(10) . .
O21 Eu2 O20 C42 -24.3(12) . .
O22 Eu2 O20 C42 139.4(10) . .
O5 Eu2 O21 C36 135.0(7) . .
O8 Eu2 O21 C36 -75.1(7) . .
O6 Eu2 O21 C36 71.7(7) . .
O9 Eu2 O21 C36 1.1(8) . .
O15 Eu2 O21 C36 -145.4(7) . .
O20 Eu2 O21 C36 173.4(6) . .
O22 Eu2 O21 C36 0.9(6) . .
O5 Eu2 O22 C36 -50.6(7) . .
O8 Eu2 O22 C36 114.6(6) . .
O6 Eu2 O22 C36 -110.6(6) . .
O9 Eu2 O22 C36 179.3(7) . .
O15 Eu2 O22 C36 36.7(7) . .
O20 Eu2 O22 C36 -170.3(7) . .
O21 Eu2 O22 C36 -0.9(6) . .
O4 Mn2 O23 C37 -63.0(10) . .
O2 Mn2 O23 C37 -154.4(10) . .
N2 Mn2 O23 C37 29.7(10) . .
O3 Mn2 O23 C37 123.8(10) . .
O18 Mn2 O23 C37 145(3) . .
O7 Mn3 O25 C38 38.7(10) . .
O11 Mn3 O25 C38 128.6(10) . .
O12 Mn3 O25 C38 -149.1(10) . .
N3 Mn3 O25 C38 -53.6(10) . .
O19 Mn3 O25 C38 -139.9(14) . .
O1 Mn1 O26 C40 131.5(7) . .
O13 Mn1 O26 C40 -43.6(7) . .
N1 Mn1 O26 C40 -137.3(7) . .
O14 Mn1 O26 C40 39.6(7) . .
O13 Mn4 O27 C40 30.1(7) . .
O10 Mn4 O27 C40 -146.1(7) . .
O14 Mn4 O27 C40 -53.1(7) . .
N4 Mn4 O27 C40 123.4(7) . .
O14 Mn4 O27 C40 -82.1(12) 2_765 .
C6 C1 C2 C3 -1.0(14) . .
Cl1 C1 C2 C3 -177.9(7) . .
C1 C2 C3 C4 2.0(13) . .
C1 C2 C3 C7 -179.8(8) . .
Mn1 O1 C4 C3 -10.5(13) . .
Mn1 O1 C4 C5 170.4(6) . .
C2 C3 C4 O1 178.5(8) . .
C7 C3 C4 O1 0.4(14) . .
C2 C3 C4 C5 -2.5(13) . .
C7 C3 C4 C5 179.4(8) . .
O1 C4 C5 C6 -178.8(8) . .
C3 C4 C5 C6 2.2(13) . .
C4 C5 C6 C1 -1.3(14) . .
C2 C1 C6 C5 0.7(15) . .
Cl1 C1 C6 C5 177.6(7) . .
Mn2 O2 C7 N1 -0.9(10) . .
Mn2 O2 C7 C3 179.0(6) . .
O3 N1 C7 O2 -0.2(11) . .
Mn1 N1 C7 O2 -178.7(6) . .
O3 N1 C7 C3 180.0(7) . .
Mn1 N1 C7 C3 1.5(12) . .
C4 C3 C7 O2 -176.1(8) . .
C2 C3 C7 O2 5.8(12) . .
C4 C3 C7 N1 3.8(13) . .
C2 C3 C7 N1 -174.4(8) . .
C13 C8 C9 C10 0.8(15) . .
Cl2 C8 C9 C10 -179.6(7) . .
C8 C9 C10 C11 -0.5(15) . .
C8 C9 C10 C14 -177.9(9) . .
Mn2 O4 C11 C10 -3.2(14) . .
Mn2 O4 C11 C12 177.0(7) . .
C9 C10 C11 O4 -179.0(8) . .
C14 C10 C11 O4 -1.8(15) . .
C9 C10 C11 C12 0.9(14) . .
C14 C10 C11 C12 178.0(9) . .
O4 C11 C12 C13 178.2(9) . .
C10 C11 C12 C13 -1.7(16) . .
C11 C12 C13 C8 2.0(16) . .
C9 C8 C13 C12 -1.5(16) . .
Cl2 C8 C13 C12 178.9(8) . .
Eu2 O5 C14 N2 -16.1(12) . .
Eu2 O5 C14 C10 164.5(6) . .
O6 N2 C14 O5 3.4(12) . .
Mn2 N2 C14 O5 -176.9(6) . .
O6 N2 C14 C10 -177.2(7) . .
Mn2 N2 C14 C10 2.5(13) . .
C11 C10 C14 O5 -178.5(9) . .
C9 C10 C14 O5 -1.3(13) . .
C11 C10 C14 N2 2.1(15) . .
C9 C10 C14 N2 179.3(8) . .
C20 C15 C16 C17 -0.6(16) . .
Cl3 C15 C16 C17 -180.0(8) . .
C15 C16 C17 C18 1.5(17) . .
Mn3 O7 C18 C19 1.7(15) . .
Mn3 O7 C18 C17 179.9(7) . .
C16 C17 C18 O7 178.7(10) . .
C16 C17 C18 C19 -3.0(16) . .
O7 C18 C19 C20 -178.2(9) . .
C17 C18 C19 C20 3.6(15) . .
O7 C18 C19 C21 1.0(16) . .
C17 C18 C19 C21 -177.2(9) . .
C16 C15 C20 C19 1.4(16) . .
Cl3 C15 C20 C19 -179.3(8) . .
C18 C19 C20 C15 -2.9(15) . .
C21 C19 C20 C15 177.8(9) . .
Eu2 O8 C21 N3 8.8(13) . .
Eu2 O8 C21 C19 -170.7(6) . .
O9 N3 C21 O8 -1.3(13) . .
Mn3 N3 C21 O8 179.0(7) . .
O9 N3 C21 C19 178.2(8) . .
Mn3 N3 C21 C19 -1.6(14) . .
C18 C19 C21 O8 178.5(9) . .
C20 C19 C21 O8 -2.3(14) . .
C18 C19 C21 N3 -1.0(15) . .
C20 C19 C21 N3 178.2(9) . .
C27 C22 C23 C24 -0.1(14) . .
Cl4 C22 C23 C24 179.9(7) . .
C22 C23 C24 C25 0.8(14) . .
Mn4 O10 C25 C24 157.7(6) . .
Mn4 O10 C25 C26 -26.7(11) . .
C23 C24 C25 O10 174.3(8) . .
C23 C24 C25 C26 -1.3(13) . .
O10 C25 C26 C27 -174.3(7) . .
C24 C25 C26 C27 1.2(13) . .
O10 C25 C26 C28 5.8(13) . .
C24 C25 C26 C28 -178.7(8) . .
C23 C22 C27 C26 0.1(14) . .
Cl4 C22 C27 C26 -179.9(7) . .
C25 C26 C27 C22 -0.6(13) . .
C28 C26 C27 C22 179.3(8) . .
Mn3 O11 C28 N4 4.8(10) . .
Mn3 O11 C28 C26 -174.6(6) . .
O12 N4 C28 O11 -5.2(11) . .
Mn4 N4 C28 O11 -177.7(6) . .
O12 N4 C28 C26 174.2(7) . .
Mn4 N4 C28 C26 1.7(12) . .
C25 C26 C28 O11 -174.2(8) . .
C27 C26 C28 O11 5.9(12) . .
C25 C26 C28 N4 6.4(14) . .
C27 C26 C28 N4 -173.5(8) . .
Eu1 O16 C33 O17 -2.4(10) . .
Eu1 O16 C33 C32 179.0(10) . .
Eu1 O17 C33 O16 2.4(10) . .
Eu1 O17 C33 C32 -179.0(10) . .
Eu2 O21 C36 O22 -1.7(11) . .
Eu2 O21 C36 C35 177.9(9) . .
Eu2 O22 C36 O21 1.6(11) . .
Eu2 O22 C36 C35 -178.0(9) . .
Mn4 O27 C40 O26 10.0(13) . .
Mn4 O27 C40 C39 -169.9(7) . .
Mn1 O26 C40 O27 -2.6(14) . .
Mn1 O26 C40 C39 177.3(7) . .
